data_4080851
loop_
_publ_author_name
'Oztopcu, Ozg\"ur'
'Holzhacker, Christian'
'Puchberger, Michael'
'Weil, Matthias'
'Mereiter, Kurt'
'Veiros, Luis F.'
'Kirchner, Karl'

_publ_section_title
;
 Synthesis and Characterization of Hydrido Carbonyl Molybdenum and
 Tungsten PNP Pincer Complexes.
;
_journal_issue 10
_journal_name_full Organometallics
_journal_page_first 3042
_journal_page_last 3052
_journal_paper_doi 10.1021/om400254k
_journal_volume 32
_journal_year 2013
_chemical_formula_moiety 'C24 H41 N3 O3 P2 W, C4 H8 O'
_chemical_formula_sum 'C28 H49 N3 O4 P2 W'
_chemical_formula_weight 737.48
_chemical_name_common '1667 [W(PNP-tBu)(CO)3].THF (5c.THF) '
_chemical_name_systematic
; 
[W(PNP-tBu)(CO)3].THF (5c.THF)
;
_space_group_IT_number 14
_symmetry_cell_setting monoclinic
_symmetry_space_group_name_Hall '-P 2yn'
_symmetry_space_group_name_H-M 'P 1 21/n 1'
_atom_sites_solution_hydrogens geom
_atom_sites_solution_primary direct
_atom_sites_solution_secondary difmap
_audit_creation_method SHELXL-97
_cell_angle_alpha 90.00
_cell_angle_beta 95.539(1)
_cell_angle_gamma 90.00
_cell_formula_units_Z 4
_cell_length_a 8.9480(2)
_cell_length_b 16.2069(4)
_cell_length_c 21.6874(5)
_cell_measurement_reflns_used 9848
_cell_measurement_temperature 100(2)
_cell_measurement_theta_max 30.16
_cell_measurement_theta_min 2.27
_cell_volume 3130.41(13)
_computing_cell_refinement 'Bruker SAINT'
_computing_data_collection 'Bruker APEX2'
_computing_data_reduction 'Bruker SAINT'
_computing_molecular_graphics 'Bruker SHELXTL'
_computing_publication_material 'Bruker SHELXTL'
_computing_structure_refinement 'SHELXL-97 (Sheldrick, 2008)'
_computing_structure_solution 'SHELXS-97 (Sheldrick, 2008)'
_diffrn_ambient_temperature 100(2)
_diffrn_measured_fraction_theta_full 1.000
_diffrn_measured_fraction_theta_max 1.000
_diffrn_measurement_device_type 'Bruker Kappa APEX-II CCD'
_diffrn_measurement_method '\f and \w scans'
_diffrn_radiation_monochromator graphite
_diffrn_radiation_source 'fine-focus sealed tube'
_diffrn_radiation_type MoK\a
_diffrn_radiation_wavelength 0.71073
_diffrn_reflns_av_R_equivalents 0.0226
_diffrn_reflns_av_sigmaI/netI 0.0140
_diffrn_reflns_limit_h_max 12
_diffrn_reflns_limit_h_min -12
_diffrn_reflns_limit_k_max 22
_diffrn_reflns_limit_k_min -22
_diffrn_reflns_limit_l_max 30
_diffrn_reflns_limit_l_min -30
_diffrn_reflns_number 59364
_diffrn_reflns_theta_full 30.00
_diffrn_reflns_theta_max 30.00
_diffrn_reflns_theta_min 1.89
_exptl_absorpt_coefficient_mu 3.828
_exptl_absorpt_correction_T_max 0.60
_exptl_absorpt_correction_T_min 0.51
_exptl_absorpt_correction_type multi-scan
_exptl_absorpt_process_details 'program SADABS'
_exptl_crystal_colour 'pale yellow'
_exptl_crystal_density_diffrn 1.565
_exptl_crystal_density_method 'not measured'
_exptl_crystal_description block
_exptl_crystal_F_000 1496
_exptl_crystal_size_max 0.30
_exptl_crystal_size_mid 0.17
_exptl_crystal_size_min 0.15
_refine_diff_density_max 1.401
_refine_diff_density_min -1.034
_refine_diff_density_rms 0.081
_refine_ls_extinction_method none
_refine_ls_goodness_of_fit_ref 1.022
_refine_ls_hydrogen_treatment constr
_refine_ls_matrix_type full
_refine_ls_number_parameters 355
_refine_ls_number_reflns 9120
_refine_ls_number_restraints 0
_refine_ls_restrained_S_all 1.022
_refine_ls_R_factor_all 0.0226
_refine_ls_R_factor_gt 0.0202
_refine_ls_shift/su_max 0.001
_refine_ls_shift/su_mean 0.000
_refine_ls_structure_factor_coef Fsqd
_refine_ls_weighting_details 'calc w=1/[\s^2^(Fo^2^)+(0.0178P)^2^+6.3019P] where P=(Fo^2^+2Fc^2^)/3'
_refine_ls_weighting_scheme calc
_refine_ls_wR_factor_gt 0.0470
_refine_ls_wR_factor_ref 0.0479
_reflns_number_gt 8540
_reflns_number_total 9120
_reflns_threshold_expression >2sigma(I)
_cod_data_source_file om400254k_si_001.cif
_cod_data_source_block 5c-1667
_cod_depositor_comments
;
The following automatic conversions were performed:

'_symmetry_cell_setting' value 'Monoclinic' changed to 'monoclinic'
according to /home/saulius/struct/CIF-dictionaries/cif_core.dic
dictionary named 'cif_core.dic' version 2.3.1 from 2005-06-27.

Automatic conversion script
Id: cif_fix_values 1891 2012-01-12 08:04:46Z andrius 
;
_cod_original_sg_symbol_Hall '-P 2yn '
_cod_original_sg_symbol_H-M 'P 21/n  '
_cod_database_code 4080851

loop_
_symmetry_equiv_pos_as_xyz
'x, y, z'
'-x+1/2, y+1/2, -z+1/2'
'-x, -y, -z'
'x-1/2, -y-1/2, z-1/2'

loop_
_atom_site_label
_atom_site_type_symbol
_atom_site_fract_x
_atom_site_fract_y
_atom_site_fract_z
_atom_site_U_iso_or_equiv
_atom_site_adp_type
_atom_site_occupancy
_atom_site_symmetry_multiplicity
_atom_site_calc_flag
_atom_site_refinement_flags
_atom_site_disorder_assembly
W1 W 0.102657(17) 0.195591(8) 0.304976(8) 0.00987(4) Uani 1 1 d . .
P1 P -0.04138(6) 0.22944(3) 0.39257(2) 0.01274(10) Uani 1 1 d . .
P2 P 0.15566(6) 0.10613(3) 0.21775(2) 0.01432(11) Uani 1 1 d . .
O1 O 0.3136(4) 0.3485(3) 0.3022(2) 0.0273(8) Uani 1 1 d . .
O2 O -0.0710(2) 0.32365(12) 0.21528(8) 0.0301(4) Uani 1 1 d . .
O3 O 0.40215(19) 0.14689(12) 0.38490(8) 0.0269(4) Uani 1 1 d . .
N1 N -0.01679(18) 0.07524(10) 0.32324(8) 0.0138(3) Uani 1 1 d . .
N2 N -0.11814(19) 0.13638(10) 0.40773(8) 0.0150(3) Uani 1 1 d . .
H2N H -0.1700 0.1320 0.4400 0.018 Uiso 1 1 calc R A
N3 N 0.1048(2) 0.01253(11) 0.24503(8) 0.0163(3) Uani 1 1 d . .
H3N H 0.1412 -0.0327 0.2297 0.020 Uiso 1 1 calc R A
C1 C -0.1024(2) 0.06795(12) 0.37162(9) 0.0128(3) Uani 1 1 d . .
C2 C -0.1718(2) -0.00598(13) 0.38547(9) 0.0162(4) Uani 1 1 d . .
H2 H -0.2328 -0.0091 0.4189 0.019 Uiso 1 1 calc R A
C3 C -0.1499(2) -0.07443(13) 0.34962(10) 0.0177(4) Uani 1 1 d . .
H3 H -0.1980 -0.1250 0.3577 0.021 Uiso 1 1 calc R .
C4 C -0.0581(2) -0.06972(12) 0.30188(9) 0.0167(4) Uani 1 1 d . .
H4 H -0.0406 -0.1168 0.2775 0.020 Uiso 1 1 calc R A
C5 C 0.0079(2) 0.00599(12) 0.29062(9) 0.0140(3) Uani 1 1 d . .
C6 C -0.2173(2) 0.29396(13) 0.37854(10) 0.0192(4) Uani 1 1 d . .
C7 C -0.1742(3) 0.38219(15) 0.36217(12) 0.0281(5) Uani 1 1 d . .
H7A H -0.2650 0.4134 0.3482 0.042 Uiso 1 1 calc R .
H7B H -0.1072 0.3807 0.3290 0.042 Uiso 1 1 calc R .
H7C H -0.1227 0.4089 0.3988 0.042 Uiso 1 1 calc R .
C8 C -0.3104(3) 0.25391(16) 0.32302(11) 0.0264(5) Uani 1 1 d . .
H8A H -0.3998 0.2875 0.3114 0.040 Uiso 1 1 calc R .
H8B H -0.3411 0.1984 0.3344 0.040 Uiso 1 1 calc R .
H8C H -0.2496 0.2504 0.2879 0.040 Uiso 1 1 calc R .
C9 C -0.3206(3) 0.29597(16) 0.43118(12) 0.0286(5) Uani 1 1 d . .
H9A H -0.2772 0.3323 0.4643 0.043 Uiso 1 1 calc R .
H9B H -0.3307 0.2401 0.4476 0.043 Uiso 1 1 calc R .
H9C H -0.4197 0.3167 0.4152 0.043 Uiso 1 1 calc R .
C10 C 0.0659(3) 0.25835(14) 0.46906(10) 0.0202(4) Uani 1 1 d . .
C11 C 0.1761(3) 0.32713(19) 0.45696(12) 0.0365(6) Uani 1 1 d . .
H11A H 0.1202 0.3761 0.4415 0.055 Uiso 1 1 calc R .
H11B H 0.2416 0.3086 0.4260 0.055 Uiso 1 1 calc R .
H11C H 0.2371 0.3408 0.4956 0.055 Uiso 1 1 calc R .
C12 C 0.1543(3) 0.18229(17) 0.49368(11) 0.0282(5) Uani 1 1 d . .
H12A H 0.2126 0.1605 0.4613 0.042 Uiso 1 1 calc R .
H12B H 0.0843 0.1399 0.5055 0.042 Uiso 1 1 calc R .
H12C H 0.2224 0.1978 0.5299 0.042 Uiso 1 1 calc R .
C13 C -0.0285(3) 0.2855(2) 0.52096(12) 0.0370(6) Uani 1 1 d . .
H13A H 0.0352 0.2876 0.5603 0.055 Uiso 1 1 calc R .
H13B H -0.1101 0.2458 0.5243 0.055 Uiso 1 1 calc R .
H13C H -0.0710 0.3402 0.5114 0.055 Uiso 1 1 calc R .
C14 C 0.0246(2) 0.11080(14) 0.14294(10) 0.0203(4) Uani 1 1 d . .
C15 C 0.0575(3) 0.18857(15) 0.10610(10) 0.0253(5) Uani 1 1 d . .
H15A H 0.1597 0.1855 0.0935 0.038 Uiso 1 1 calc R .
H15B H 0.0484 0.2374 0.1321 0.038 Uiso 1 1 calc R .
H15C H -0.0145 0.1924 0.0692 0.038 Uiso 1 1 calc R .
C16 C -0.1365(3) 0.11573(16) 0.16251(11) 0.0251(5) Uani 1 1 d . .
H16A H -0.1447 0.1634 0.1898 0.038 Uiso 1 1 calc R .
H16B H -0.1591 0.0652 0.1846 0.038 Uiso 1 1 calc R .
H16C H -0.2079 0.1218 0.1256 0.038 Uiso 1 1 calc R .
C17 C 0.0270(3) 0.03442(16) 0.10108(11) 0.0273(5) Uani 1 1 d . .
H17A H -0.0616 0.0350 0.0707 0.041 Uiso 1 1 calc R .
H17B H 0.0259 -0.0156 0.1264 0.041 Uiso 1 1 calc R .
H17C H 0.1181 0.0352 0.0794 0.041 Uiso 1 1 calc R .
C18 C 0.3553(2) 0.09139(14) 0.19841(10) 0.0194(4) Uani 1 1 d . .
C19 C 0.4253(3) 0.17757(15) 0.19607(11) 0.0257(5) Uani 1 1 d . .
H19A H 0.4220 0.2048 0.2363 0.039 Uiso 1 1 calc R .
H19B H 0.3687 0.2104 0.1638 0.039 Uiso 1 1 calc R .
H19C H 0.5298 0.1726 0.1866 0.039 Uiso 1 1 calc R .
C20 C 0.4408(3) 0.04152(17) 0.25057(11) 0.0273(5) Uani 1 1 d . .
H20A H 0.5482 0.0417 0.2451 0.041 Uiso 1 1 calc R .
H20B H 0.4037 -0.0154 0.2494 0.041 Uiso 1 1 calc R .
H20C H 0.4251 0.0664 0.2906 0.041 Uiso 1 1 calc R .
C21 C 0.3744(3) 0.04625(15) 0.13735(11) 0.0256(5) Uani 1 1 d . .
H21A H 0.4814 0.0378 0.1334 0.038 Uiso 1 1 calc R .
H21B H 0.3303 0.0795 0.1025 0.038 Uiso 1 1 calc R .
H21C H 0.3235 -0.0073 0.1373 0.038 Uiso 1 1 calc R .
C22 C 0.2315(3) 0.29150(18) 0.30137(10) 0.0185(4) Uani 1 1 d . .
C23 C -0.0206(2) 0.27126(14) 0.24796(10) 0.0201(4) Uani 1 1 d . .
C24 C 0.2858(2) 0.15678(13) 0.35721(9) 0.0181(4) Uani 1 1 d . .
O4 O -0.30334(19) 0.09044(12) 0.50790(7) 0.0277(4) Uani 1 1 d . .
C25 C -0.2148(3) 0.05782(17) 0.56096(11) 0.0276(5) Uani 1 1 d . .
H25A H -0.1123 0.0814 0.5642 0.033 Uiso 1 1 calc R .
H25B H -0.2072 -0.0030 0.5580 0.033 Uiso 1 1 calc R .
C26 C -0.2948(3) 0.08198(17) 0.61621(11) 0.0271(5) Uani 1 1 d . .
H26A H -0.2679 0.1387 0.6302 0.033 Uiso 1 1 calc R .
H26B H -0.2724 0.0431 0.6511 0.033 Uiso 1 1 calc R .
C27 C -0.4579(2) 0.07652(15) 0.58989(10) 0.0220(4) Uani 1 1 d . .
H27A H -0.4949 0.0190 0.5902 0.026 Uiso 1 1 calc R .
H27B H -0.5228 0.1118 0.6134 0.026 Uiso 1 1 calc R .
C28 C -0.4524(2) 0.10793(14) 0.52422(10) 0.0198(4) Uani 1 1 d . .
H28A H -0.5284 0.0795 0.4956 0.024 Uiso 1 1 calc R .
H28B H -0.4724 0.1680 0.5222 0.024 Uiso 1 1 calc R .

loop_
_atom_site_aniso_label
_atom_site_aniso_U_11
_atom_site_aniso_U_22
_atom_site_aniso_U_33
_atom_site_aniso_U_23
_atom_site_aniso_U_13
_atom_site_aniso_U_12
W1 0.00975(5) 0.01086(5) 0.00937(6) 0.00187(4) 0.00275(4) 0.00068(4)
P1 0.0130(2) 0.0137(2) 0.0120(2) 0.00058(17) 0.00377(16) 0.00093(17)
P2 0.0160(2) 0.0152(2) 0.0125(2) 0.00026(17) 0.00557(17) -0.00114(18)
O1 0.0230(18) 0.0214(18) 0.0384(13) 0.0048(11) 0.0076(14) -0.0042(11)
O2 0.0340(10) 0.0326(10) 0.0243(8) 0.0104(7) 0.0054(7) 0.0123(8)
O3 0.0199(8) 0.0372(10) 0.0230(8) 0.0034(7) -0.0012(6) 0.0030(7)
N1 0.0117(7) 0.0155(8) 0.0148(7) -0.0002(6) 0.0042(6) -0.0014(6)
N2 0.0160(8) 0.0146(8) 0.0156(7) 0.0006(6) 0.0087(6) -0.0010(6)
N3 0.0202(8) 0.0133(8) 0.0167(8) -0.0006(6) 0.0091(6) -0.0003(6)
C1 0.0101(8) 0.0153(9) 0.0133(8) 0.0011(6) 0.0020(6) -0.0001(6)
C2 0.0134(8) 0.0195(9) 0.0164(9) 0.0023(7) 0.0043(7) -0.0026(7)
C3 0.0155(9) 0.0180(9) 0.0193(9) 0.0017(7) 0.0009(7) -0.0058(7)
C4 0.0182(9) 0.0146(9) 0.0174(9) -0.0016(7) 0.0024(7) -0.0031(7)
C5 0.0116(8) 0.0167(9) 0.0139(8) 0.0015(7) 0.0022(6) -0.0005(7)
C6 0.0185(10) 0.0194(10) 0.0206(9) 0.0050(7) 0.0064(8) 0.0049(8)
C7 0.0298(12) 0.0196(10) 0.0368(13) 0.0069(9) 0.0128(10) 0.0079(9)
C8 0.0173(10) 0.0344(13) 0.0270(11) 0.0042(9) -0.0004(8) 0.0048(9)
C9 0.0241(11) 0.0329(13) 0.0311(12) 0.0060(10) 0.0148(9) 0.0098(10)
C10 0.0212(10) 0.0235(10) 0.0159(9) -0.0010(8) 0.0011(7) -0.0021(8)
C11 0.0448(16) 0.0395(15) 0.0245(12) -0.0031(10) -0.0004(11) -0.0207(12)
C12 0.0250(11) 0.0402(14) 0.0193(10) 0.0041(9) 0.0012(8) 0.0045(10)
C13 0.0385(15) 0.0534(18) 0.0194(11) -0.0087(11) 0.0049(10) 0.0062(13)
C14 0.0213(10) 0.0239(10) 0.0154(9) 0.0012(8) 0.0010(7) -0.0017(8)
C15 0.0288(12) 0.0294(12) 0.0175(9) 0.0049(8) 0.0010(8) -0.0012(9)
C16 0.0207(10) 0.0307(12) 0.0234(10) 0.0012(9) -0.0014(8) -0.0021(9)
C17 0.0317(12) 0.0295(12) 0.0203(10) -0.0037(9) 0.0006(9) -0.0045(10)
C18 0.0190(9) 0.0202(10) 0.0198(9) 0.0012(8) 0.0066(7) 0.0014(8)
C19 0.0201(11) 0.0284(12) 0.0304(12) -0.0043(9) 0.0119(9) -0.0061(8)
C20 0.0217(11) 0.0377(13) 0.0230(11) 0.0041(9) 0.0043(9) 0.0068(10)
C21 0.0273(12) 0.0278(12) 0.0235(10) -0.0027(9) 0.0115(9) 0.0022(9)
C22 0.0178(10) 0.0185(12) 0.0196(10) 0.0025(8) 0.0042(8) 0.0038(9)
C23 0.0193(10) 0.0235(10) 0.0180(9) 0.0021(8) 0.0045(8) 0.0033(8)
C24 0.0192(10) 0.0187(10) 0.0168(9) 0.0016(7) 0.0041(7) 0.0000(7)
O4 0.0212(8) 0.0438(10) 0.0193(7) 0.0093(7) 0.0086(6) 0.0109(7)
C25 0.0173(10) 0.0382(13) 0.0280(11) 0.0137(10) 0.0054(9) 0.0074(9)
C26 0.0194(10) 0.0418(14) 0.0196(10) 0.0051(9) -0.0001(8) -0.0025(10)
C27 0.0155(9) 0.0301(12) 0.0209(10) -0.0005(8) 0.0052(7) -0.0017(8)
C28 0.0165(9) 0.0246(10) 0.0185(9) 0.0004(8) 0.0027(7) 0.0039(8)

loop_
_atom_type_symbol
_atom_type_description
_atom_type_scat_dispersion_real
_atom_type_scat_dispersion_imag
_atom_type_scat_source
C C 0.0033 0.0016 'International Tables Vol C Tables 4.2.6.8 and 6.1.1.4'
H H 0.0000 0.0000 'International Tables Vol C Tables 4.2.6.8 and 6.1.1.4'
N N 0.0061 0.0033 'International Tables Vol C Tables 4.2.6.8 and 6.1.1.4'
O O 0.0106 0.0060 'International Tables Vol C Tables 4.2.6.8 and 6.1.1.4'
P P 0.1023 0.0942 'International Tables Vol C Tables 4.2.6.8 and 6.1.1.4'
W W -0.8490 6.8722 'International Tables Vol C Tables 4.2.6.8 and 6.1.1.4'
Br Br -0.2901 2.4595 'International Tables Vol C Tables 4.2.6.8 and 6.1.1.4'

loop_
_geom_angle_atom_site_label_1
_geom_angle_atom_site_label_2
_geom_angle_atom_site_label_3
_geom_angle
C22 W1 C23 77.17(9)
C22 W1 C24 79.48(9)
C23 W1 C24 156.46(9)
C22 W1 N1 169.53(8)
C23 W1 N1 113.16(8)
C24 W1 N1 90.27(7)
C22 W1 P1 102.13(6)
C23 W1 P1 92.41(6)
C24 W1 P1 95.41(6)
N1 W1 P1 76.52(4)
C22 W1 P2 106.31(6)
C23 W1 P2 91.25(6)
C24 W1 P2 92.40(6)
N1 W1 P2 76.00(4)
P1 W1 P2 151.420(17)
N2 P1 C6 100.13(9)
N2 P1 C10 103.29(9)
C6 P1 C10 110.36(10)
N2 P1 W1 101.71(6)
C6 P1 W1 119.32(7)
C10 P1 W1 118.23(7)
N3 P2 C18 104.73(9)
N3 P2 C14 99.63(9)
C18 P2 C14 109.43(10)
N3 P2 W1 100.33(6)
C18 P2 W1 120.05(7)
C14 P2 W1 118.74(7)
C5 N1 C1 117.52(17)
C5 N1 W1 121.01(12)
C1 N1 W1 121.09(13)
C1 N2 P1 122.69(13)
C1 N2 H2N 118.7
P1 N2 H2N 118.7
C5 N3 P2 121.58(14)
C5 N3 H3N 119.2
P2 N3 H3N 119.2
N1 C1 N2 117.74(17)
N1 C1 C2 122.34(18)
N2 C1 C2 119.92(17)
C3 C2 C1 118.62(18)
C3 C2 H2 120.7
C1 C2 H2 120.7
C2 C3 C4 120.26(19)
C2 C3 H3 119.9
C4 C3 H3 119.9
C3 C4 C5 118.15(19)
C3 C4 H4 120.9
C5 C4 H4 120.9
N1 C5 N3 117.09(17)
N1 C5 C4 122.95(18)
N3 C5 C4 119.95(18)
C7 C6 C9 109.60(19)
C7 C6 C8 109.98(19)
C9 C6 C8 105.72(19)
C7 C6 P1 109.23(15)
C9 C6 P1 116.32(15)
C8 C6 P1 105.78(15)
C6 C7 H7A 109.5
C6 C7 H7B 109.5
H7A C7 H7B 109.5
C6 C7 H7C 109.5
H7A C7 H7C 109.5
H7B C7 H7C 109.5
C6 C8 H8A 109.5
C6 C8 H8B 109.5
H8A C8 H8B 109.5
C6 C8 H8C 109.5
H8A C8 H8C 109.5
H8B C8 H8C 109.5
C6 C9 H9A 109.5
C6 C9 H9B 109.5
H9A C9 H9B 109.5
C6 C9 H9C 109.5
H9A C9 H9C 109.5
H9B C9 H9C 109.5
C11 C10 C13 109.1(2)
C11 C10 C12 109.1(2)
C13 C10 C12 106.1(2)
C11 C10 P1 108.12(15)
C13 C10 P1 116.42(17)
C12 C10 P1 107.88(16)
C10 C11 H11A 109.5
C10 C11 H11B 109.5
H11A C11 H11B 109.5
C10 C11 H11C 109.5
H11A C11 H11C 109.5
H11B C11 H11C 109.5
C10 C12 H12A 109.5
C10 C12 H12B 109.5
H12A C12 H12B 109.5
C10 C12 H12C 109.5
H12A C12 H12C 109.5
H12B C12 H12C 109.5
C10 C13 H13A 109.5
C10 C13 H13B 109.5
H13A C13 H13B 109.5
C10 C13 H13C 109.5
H13A C13 H13C 109.5
H13B C13 H13C 109.5
C15 C14 C17 109.86(18)
C15 C14 C16 109.35(19)
C17 C14 C16 105.70(19)
C15 C14 P2 109.98(15)
C17 C14 P2 115.33(16)
C16 C14 P2 106.36(14)
C14 C15 H15A 109.5
C14 C15 H15B 109.5
H15A C15 H15B 109.5
C14 C15 H15C 109.5
H15A C15 H15C 109.5
H15B C15 H15C 109.5
C14 C16 H16A 109.5
C14 C16 H16B 109.5
H16A C16 H16B 109.5
C14 C16 H16C 109.5
H16A C16 H16C 109.5
H16B C16 H16C 109.5
C14 C17 H17A 109.5
C14 C17 H17B 109.5
H17A C17 H17B 109.5
C14 C17 H17C 109.5
H17A C17 H17C 109.5
H17B C17 H17C 109.5
C20 C18 C19 109.2(2)
C20 C18 C21 107.21(19)
C19 C18 C21 109.00(18)
C20 C18 P2 108.53(14)
C19 C18 P2 106.85(15)
C21 C18 P2 115.94(16)
C18 C19 H19A 109.5
C18 C19 H19B 109.5
H19A C19 H19B 109.5
C18 C19 H19C 109.5
H19A C19 H19C 109.5
H19B C19 H19C 109.5
C18 C20 H20A 109.5
C18 C20 H20B 109.5
H20A C20 H20B 109.5
C18 C20 H20C 109.5
H20A C20 H20C 109.5
H20B C20 H20C 109.5
C18 C21 H21A 109.5
C18 C21 H21B 109.5
H21A C21 H21B 109.5
C18 C21 H21C 109.5
H21A C21 H21C 109.5
H21B C21 H21C 109.5
O1 C22 W1 176.4(3)
O2 C23 W1 168.5(2)
O3 C24 W1 168.49(19)
C25 O4 C28 109.17(16)
O4 C25 C26 105.94(18)
O4 C25 H25A 110.5
C26 C25 H25A 110.5
O4 C25 H25B 110.5
C26 C25 H25B 110.5
H25A C25 H25B 108.7
C25 C26 C27 101.49(19)
C25 C26 H26A 111.5
C27 C26 H26A 111.5
C25 C26 H26B 111.5
C27 C26 H26B 111.5
H26A C26 H26B 109.3
C28 C27 C26 102.46(17)
C28 C27 H27A 111.3
C26 C27 H27A 111.3
C28 C27 H27B 111.3
C26 C27 H27B 111.3
H27A C27 H27B 109.2
O4 C28 C27 106.23(17)
O4 C28 H28A 110.5
C27 C28 H28A 110.5
O4 C28 H28B 110.5
C27 C28 H28B 110.5
H28A C28 H28B 108.7

loop_
_geom_bond_atom_site_label_1
_geom_bond_atom_site_label_2
_geom_bond_distance
W1 C22 1.941(3)
W1 C23 1.997(2)
W1 C24 2.001(2)
W1 N1 2.2772(17)
W1 P1 2.4583(5)
W1 P2 2.4656(5)
P1 N2 1.7023(17)
P1 C6 1.890(2)
P1 C10 1.893(2)
P2 N3 1.7060(18)
P2 C18 1.889(2)
P2 C14 1.909(2)
O1 C22 1.179(4)
O2 C23 1.168(3)
O3 C24 1.162(3)
N1 C5 1.356(3)
N1 C1 1.363(2)
N2 C1 1.373(2)
N2 H2N 0.8800
N3 C5 1.380(2)
N3 H3N 0.8800
C1 C2 1.395(3)
C2 C3 1.379(3)
C2 H2 0.9500
C3 C4 1.384(3)
C3 H3 0.9500
C4 C5 1.394(3)
C4 H4 0.9500
C6 C7 1.532(3)
C6 C9 1.537(3)
C6 C8 1.540(3)
C7 H7A 0.9800
C7 H7B 0.9800
C7 H7C 0.9800
C8 H8A 0.9800
C8 H8B 0.9800
C8 H8C 0.9800
C9 H9A 0.9800
C9 H9B 0.9800
C9 H9C 0.9800
C10 C11 1.528(3)
C10 C13 1.535(3)
C10 C12 1.533(3)
C11 H11A 0.9800
C11 H11B 0.9800
C11 H11C 0.9800
C12 H12A 0.9800
C12 H12B 0.9800
C12 H12C 0.9800
C13 H13A 0.9800
C13 H13B 0.9800
C13 H13C 0.9800
C14 C15 1.536(3)
C14 C17 1.536(3)
C14 C16 1.544(3)
C15 H15A 0.9800
C15 H15B 0.9800
C15 H15C 0.9800
C16 H16A 0.9800
C16 H16B 0.9800
C16 H16C 0.9800
C17 H17A 0.9800
C17 H17B 0.9800
C17 H17C 0.9800
C18 C20 1.533(3)
C18 C19 1.533(3)
C18 C21 1.537(3)
C19 H19A 0.9800
C19 H19B 0.9800
C19 H19C 0.9800
C20 H20A 0.9800
C20 H20B 0.9800
C20 H20C 0.9800
C21 H21A 0.9800
C21 H21B 0.9800
C21 H21C 0.9800
O4 C25 1.434(3)
O4 C28 1.441(3)
C25 C26 1.506(3)
C25 H25A 0.9900
C25 H25B 0.9900
C26 C27 1.518(3)
C26 H26A 0.9900
C26 H26B 0.9900
C27 C28 1.518(3)
C27 H27A 0.9900
C27 H27B 0.9900
C28 H28A 0.9900
C28 H28B 0.9900

loop_
_geom_hbond_atom_site_label_D
_geom_hbond_atom_site_label_H
_geom_hbond_atom_site_label_A
_geom_hbond_distance_DH
_geom_hbond_distance_HA
_geom_hbond_distance_DA
_geom_hbond_angle_DHA
_geom_hbond_site_symmetry_A
N2 H2N O4 0.88 2.09 2.952(2) 165.1 .
N3 H3N O1 0.88 2.10 2.966(4) 168.1 2_545

loop_
_geom_torsion_atom_site_label_1
_geom_torsion_atom_site_label_2
_geom_torsion_atom_site_label_3
_geom_torsion_atom_site_label_4
_geom_torsion
C22 W1 P1 N2 -165.47(9)
C23 W1 P1 N2 117.13(9)
C24 W1 P1 N2 -85.10(9)
N1 W1 P1 N2 3.88(8)
P2 W1 P1 N2 20.09(8)
C22 W1 P1 C6 85.71(11)
C23 W1 P1 C6 8.32(11)
C24 W1 P1 C6 166.09(10)
N1 W1 P1 C6 -104.93(9)
P2 W1 P1 C6 -88.73(9)
C22 W1 P1 C10 -53.28(11)
C23 W1 P1 C10 -130.67(11)
C24 W1 P1 C10 27.10(10)
N1 W1 P1 C10 116.08(9)
P2 W1 P1 C10 132.28(9)
C22 W1 P2 N3 154.89(9)
C23 W1 P2 N3 -128.11(9)
C24 W1 P2 N3 75.15(9)
N1 W1 P2 N3 -14.53(8)
P1 W1 P2 N3 -30.77(8)
C22 W1 P2 C18 41.06(10)
C23 W1 P2 C18 118.06(10)
C24 W1 P2 C18 -38.68(10)
N1 W1 P2 C18 -128.36(9)
P1 W1 P2 C18 -144.61(8)
C22 W1 P2 C14 -98.01(10)
C23 W1 P2 C14 -21.02(10)
C24 W1 P2 C14 -177.76(10)
N1 W1 P2 C14 92.56(9)
P1 W1 P2 C14 76.32(9)
C22 W1 N1 C5 -92.8(4)
C23 W1 N1 C5 96.62(16)
C24 W1 N1 C5 -81.07(16)
P1 W1 N1 C5 -176.57(15)
P2 W1 N1 C5 11.34(14)
C22 W1 N1 C1 80.0(4)
C23 W1 N1 C1 -90.65(16)
C24 W1 N1 C1 91.67(15)
P1 W1 N1 C1 -3.84(13)
P2 W1 N1 C1 -175.93(15)
C6 P1 N2 C1 118.07(17)
C10 P1 N2 C1 -128.01(17)
W1 P1 N2 C1 -4.96(17)
C18 P2 N3 C5 146.71(16)
C14 P2 N3 C5 -100.12(17)
W1 P2 N3 C5 21.66(17)
C5 N1 C1 N2 175.05(17)
W1 N1 C1 N2 2.1(2)
C5 N1 C1 C2 -4.3(3)
W1 N1 C1 C2 -177.26(15)
P1 N2 C1 N1 2.5(3)
P1 N2 C1 C2 -178.14(15)
N1 C1 C2 C3 1.5(3)
N2 C1 C2 C3 -177.87(18)
C1 C2 C3 C4 1.4(3)
C2 C3 C4 C5 -1.3(3)
C1 N1 C5 N3 -174.78(17)
W1 N1 C5 N3 -1.8(2)
C1 N1 C5 C4 4.4(3)
W1 N1 C5 C4 177.40(15)
P2 N3 C5 N1 -15.4(3)
P2 N3 C5 C4 165.33(16)
C3 C4 C5 N1 -1.7(3)
C3 C4 C5 N3 177.49(19)
N2 P1 C6 C7 -178.71(16)
C10 P1 C6 C7 72.90(18)
W1 P1 C6 C7 -69.03(17)
N2 P1 C6 C9 56.62(19)
C10 P1 C6 C9 -51.8(2)
W1 P1 C6 C9 166.31(15)
N2 P1 C6 C8 -60.38(16)
C10 P1 C6 C8 -168.76(14)
W1 P1 C6 C8 49.31(16)
N2 P1 C10 C11 163.60(18)
C6 P1 C10 C11 -90.11(19)
W1 P1 C10 C11 52.3(2)
N2 P1 C10 C13 -73.3(2)
C6 P1 C10 C13 33.0(2)
W1 P1 C10 C13 175.43(17)
N2 P1 C10 C12 45.75(17)
C6 P1 C10 C12 152.04(15)
W1 P1 C10 C12 -65.56(16)
N3 P2 C14 C15 -175.64(16)
C18 P2 C14 C15 -66.17(18)
W1 P2 C14 C15 76.87(16)
N3 P2 C14 C17 -50.75(18)
C18 P2 C14 C17 58.73(19)
W1 P2 C14 C17 -158.24(14)
N3 P2 C14 C16 66.05(16)
C18 P2 C14 C16 175.53(15)
W1 P2 C14 C16 -41.43(17)
N3 P2 C18 C20 -42.63(18)
C14 P2 C18 C20 -148.67(16)
W1 P2 C18 C20 68.85(17)
N3 P2 C18 C19 -160.25(15)
C14 P2 C18 C19 93.71(16)
W1 P2 C18 C19 -48.77(17)
N3 P2 C18 C21 78.04(18)
C14 P2 C18 C21 -28.00(19)
W1 P2 C18 C21 -170.48(14)
C22 W1 C23 O2 7.2(9)
C24 W1 C23 O2 -0.3(11)
N1 W1 C23 O2 -174.5(9)
P1 W1 C23 O2 109.1(10)
P2 W1 C23 O2 -99.2(10)
C22 W1 C24 O3 -3.1(9)
C23 W1 C24 O3 4.4(11)
P1 W1 C24 O3 -104.4(9)
P2 W1 C24 O3 103.1(9)
C28 O4 C25 C26 -18.9(3)
O4 C25 C26 C27 35.0(3)
C25 C26 C27 C28 -37.0(2)
C25 O4 C28 C27 -5.3(3)
C26 C27 C28 O4 26.9(2)
